data_2220148
loop_
_publ_author_name
'Yin, Zhi-gang'
'Qian, Heng-yu'
'Li, He-ping'
'Hu, Jie'
'Zhang, Chun-xia'

_publ_section_title
;
 Thiophene-2-carbaldehyde 2,4-dinitrophenylhydrazone
;
_journal_coeditor_code DN2406
_journal_issue 12
_journal_name_full 'Acta Crystallographica Section E'
_journal_page_first o2421
_journal_paper_doi 10.1107/S1600536808038397
_journal_volume 64
_journal_year 2008
_chemical_formula_iupac 'C11 H8 N4 O4 S'
_chemical_formula_moiety 'C11 H8 N4 O4 S'
_chemical_formula_sum 'C11 H8 N4 O4 S'
_chemical_formula_weight 292.27
_chemical_name_systematic
;
Thiophene-2-carbaldehyde 2,4-dinitrophenylhydrazone
;
_space_group_IT_number 14
_symmetry_cell_setting monoclinic
_symmetry_space_group_name_Hall '-P 2ybc'
_symmetry_space_group_name_H-M 'P 1 21/c 1'
_atom_sites_solution_hydrogens geom
_atom_sites_solution_primary direct
_atom_sites_solution_secondary difmap
_cell_angle_alpha 90.00
_cell_angle_beta 92.71(2)
_cell_angle_gamma 90.00
_cell_formula_units_Z 4
_cell_length_a 4.8994(17)
_cell_length_b 9.520(3)
_cell_length_c 25.708(8)
_cell_measurement_reflns_used 5391
_cell_measurement_temperature 291(2)
_cell_measurement_theta_max 27.39
_cell_measurement_theta_min 2.27
_cell_volume 1197.7(7)
_computing_cell_refinement 'SAINT (Bruker, 2000)'
_computing_data_collection 'SMART (Bruker, 2000)'
_computing_data_reduction 'SAINT (Bruker, 2000)'
_computing_molecular_graphics 'SHELXTL (Sheldrick, 2008) and PLATON (Spek, 2003)'
_computing_publication_material 'SHELXTL (Sheldrick, 2008)'
_computing_structure_refinement 'SHELXTL (Sheldrick, 2008)'
_computing_structure_solution 'SHELXTL (Sheldrick, 2008)'
_diffrn_ambient_temperature 291(2)
_diffrn_measured_fraction_theta_full 0.973
_diffrn_measured_fraction_theta_max 0.973
_diffrn_measurement_device_type 'Bruker SMART APEX CCD'
_diffrn_measurement_method '\f and \w'
_diffrn_radiation_monochromator graphite
_diffrn_radiation_source 'sealed tube'
_diffrn_radiation_type MoK\a
_diffrn_radiation_wavelength 0.71073
_diffrn_reflns_av_R_equivalents 0.0465
_diffrn_reflns_av_sigmaI/netI 0.0478
_diffrn_reflns_limit_h_max 5
_diffrn_reflns_limit_h_min -6
_diffrn_reflns_limit_k_max 11
_diffrn_reflns_limit_k_min -11
_diffrn_reflns_limit_l_max 29
_diffrn_reflns_limit_l_min -31
_diffrn_reflns_number 11010
_diffrn_reflns_theta_full 26.00
_diffrn_reflns_theta_max 26.00
_diffrn_reflns_theta_min 1.59
_exptl_absorpt_coefficient_mu 0.291
_exptl_absorpt_correction_T_max 0.9286
_exptl_absorpt_correction_T_min 0.9153
_exptl_absorpt_correction_type multi-scan
_exptl_absorpt_process_details '(SADABS; Bruker, 2000)'
_exptl_crystal_colour purple
_exptl_crystal_density_diffrn 1.621
_exptl_crystal_density_method 'not measured'
_exptl_crystal_description block
_exptl_crystal_F_000 600
_exptl_crystal_size_max 0.30
_exptl_crystal_size_mid 0.26
_exptl_crystal_size_min 0.24
_refine_diff_density_max 0.160
_refine_diff_density_min -0.186
_refine_ls_extinction_method none
_refine_ls_goodness_of_fit_ref 1.020
_refine_ls_hydrogen_treatment mixed
_refine_ls_matrix_type full
_refine_ls_number_parameters 184
_refine_ls_number_reflns 2285
_refine_ls_number_restraints 0
_refine_ls_restrained_S_all 1.020
_refine_ls_R_factor_all 0.0649
_refine_ls_R_factor_gt 0.0450
_refine_ls_shift/su_max 0.000
_refine_ls_shift/su_mean 0.000
_refine_ls_structure_factor_coef Fsqd
_refine_ls_weighting_details 'calc w=1/[\s^2^(Fo^2^)+(0.04P)^2^] where P=(Fo^2^+2Fc^2^)/3'
_refine_ls_weighting_scheme calc
_refine_ls_wR_factor_gt 0.0832
_refine_ls_wR_factor_ref 0.0871
_reflns_number_gt 1718
_reflns_number_total 2285
_reflns_threshold_expression I>2\s(I)
_cod_data_source_file dn2406.cif
_cod_data_source_block I
_cod_depositor_comments
;
The following automatic conversions were performed:
'_symmetry_cell_setting' value 'Monoclinic' changed to 'monoclinic'
according to '/home/saulius/struct/CIF-dictionaries/cif_core.dic'
dictionary named 'cif_core.dic' version 2.4.1 from 2010-06-29.

Automatic conversion script
Id: cif_fix_enum 1527 2010-12-29 10:47:43Z saulius 

The following automatic conversions were performed:

'_symmetry_cell_setting' value 'Monoclinic' changed to 'monoclinic'
according to /home/saulius/struct/CIF-dictionaries/cif_core.dic
dictionary named 'cif_core.dic' version 2.4.1 from 2010-06-29.

Automatic conversion script
Id: cif_fix_values 1715 2011-07-08 13:25:40Z adriana 
;
_cod_original_sg_symbol_H-M 'P 21/c'
_cod_database_code 2220148
_cod_database_fobs_code 2220148

loop_
_symmetry_equiv_pos_as_xyz
'x, y, z'
'-x, y+1/2, -z+1/2'
'-x, -y, -z'
'x, -y-1/2, z-1/2'

loop_
_atom_site_type_symbol
_atom_site_label
_atom_site_fract_x
_atom_site_fract_y
_atom_site_fract_z
_atom_site_U_iso_or_equiv
_atom_site_adp_type
_atom_site_calc_flag
_atom_site_refinement_flags
_atom_site_occupancy
C C1 0.1154(4) 0.2360(2) 0.04553(7) 0.0342(4) Uani d . 1
C C2 -0.0759(4) 0.1287(2) 0.04720(7) 0.0350(4) Uani d . 1
H H2 -0.2010 0.1150 0.0193 0.042 Uiso calc R 1
C C3 -0.0801(4) 0.04351(18) 0.08984(7) 0.0315(4) Uani d . 1
C C4 0.1065(4) 0.0673(2) 0.13207(7) 0.0383(5) Uani d . 1
H H4 0.1048 0.0087 0.1610 0.046 Uiso calc R 1
C C5 0.2882(4) 0.1738(2) 0.13141(7) 0.0350(4) Uani d . 1
H H5 0.4096 0.1870 0.1599 0.042 Uiso calc R 1
C C6 0.2980(4) 0.26512(18) 0.08856(7) 0.0291(4) Uani d . 1
C C7 0.8165(4) 0.49823(19) 0.13079(7) 0.0389(5) Uani d . 1
H H7 0.7974 0.5614 0.1033 0.047 Uiso calc R 1
C C8 1.0163(4) 0.52284(19) 0.17283(7) 0.0341(4) Uani d . 1
C C9 1.1994(5) 0.6353(2) 0.17481(8) 0.0418(5) Uani d . 1
H H9 1.2066 0.7050 0.1496 0.050 Uiso calc R 1
C C10 1.3738(5) 0.6289(2) 0.22076(9) 0.0465(5) Uani d . 1
H H10 1.5107 0.6939 0.2290 0.056 Uiso calc R 1
C C11 1.3173(5) 0.5174(2) 0.25090(8) 0.0522(6) Uani d . 1
H H11 1.4113 0.4975 0.2823 0.063 Uiso calc R 1
N N1 0.0973(4) 0.31477(18) 0.00000(6) 0.0394(4) Uani d . 1
N N2 -0.2778(4) -0.06932(17) 0.09065(7) 0.0414(4) Uani d . 1
N N3 0.4846(4) 0.37052(17) 0.08923(6) 0.0378(4) Uani d . 1
H H1 0.483(5) 0.426(2) 0.0624(9) 0.045 Uiso d . 1
N N4 0.6631(3) 0.38663(15) 0.13180(6) 0.0321(4) Uani d . 1
O O1 0.2484(4) 0.41150(16) -0.00353(6) 0.0545(4) Uani d . 1
O O2 -0.0594(3) 0.29004(14) -0.03604(5) 0.0461(4) Uani d . 1
O O3 -0.4272(3) -0.08987(16) 0.05310(6) 0.0526(4) Uani d . 1
O O4 -0.2847(3) -0.13710(15) 0.12986(6) 0.0513(4) Uani d . 1
S S1 1.05706(12) 0.41736(6) 0.22559(2) 0.04762(18) Uani d . 1

loop_
_atom_site_aniso_label
_atom_site_aniso_U_11
_atom_site_aniso_U_22
_atom_site_aniso_U_33
_atom_site_aniso_U_12
_atom_site_aniso_U_13
_atom_site_aniso_U_23
C1 0.0302(10) 0.0438(10) 0.0277(10) -0.0016(8) -0.0096(8) -0.0034(7)
C2 0.0330(10) 0.0410(10) 0.0303(10) -0.0007(8) -0.0046(8) -0.0039(7)
C3 0.0326(10) 0.0290(8) 0.0325(9) -0.0001(7) -0.0024(8) -0.0025(7)
C4 0.0414(12) 0.0417(10) 0.0314(10) 0.0038(8) -0.0038(9) 0.0075(8)
C5 0.0259(10) 0.0463(10) 0.0323(10) 0.0090(8) -0.0035(8) -0.0005(8)
C6 0.0270(9) 0.0339(8) 0.0262(9) 0.0002(7) -0.0004(7) -0.0062(7)
C7 0.0510(12) 0.0394(10) 0.0257(9) -0.0026(9) -0.0057(8) -0.0013(8)
C8 0.0316(10) 0.0353(9) 0.0349(9) -0.0023(8) -0.0025(8) -0.0079(7)
C9 0.0473(13) 0.0361(9) 0.0412(11) -0.0042(9) -0.0073(9) -0.0059(8)
C10 0.0387(12) 0.0416(10) 0.0581(14) -0.0045(9) -0.0105(10) -0.0220(10)
C11 0.0629(15) 0.0558(13) 0.0357(11) 0.0052(11) -0.0222(11) -0.0131(9)
N1 0.0383(10) 0.0452(9) 0.0335(9) -0.0104(8) -0.0120(8) -0.0013(7)
N2 0.0360(10) 0.0421(9) 0.0453(10) -0.0026(7) -0.0074(8) 0.0047(8)
N3 0.0387(10) 0.0443(9) 0.0290(9) -0.0077(7) -0.0126(7) -0.0001(7)
N4 0.0345(8) 0.0344(8) 0.0266(8) -0.0003(6) -0.0087(7) -0.0040(6)
O1 0.0659(11) 0.0525(9) 0.0435(9) -0.0225(8) -0.0163(8) 0.0158(7)
O2 0.0471(9) 0.0505(8) 0.0383(8) -0.0317(7) -0.0222(7) 0.0182(6)
O3 0.0488(10) 0.0534(9) 0.0537(9) -0.0260(7) -0.0185(8) -0.0002(7)
O4 0.0566(10) 0.0451(8) 0.0519(9) -0.0169(7) -0.0008(8) 0.0131(7)
S1 0.0480(3) 0.0553(3) 0.0385(3) -0.0071(2) -0.0093(2) 0.0040(2)

loop_
_atom_type_symbol
_atom_type_description
_atom_type_scat_dispersion_real
_atom_type_scat_dispersion_imag
_atom_type_scat_source
C C 0.0033 0.0016 'International Tables Vol C Tables 4.2.6.8 and 6.1.1.4'
H H 0.0000 0.0000 'International Tables Vol C Tables 4.2.6.8 and 6.1.1.4'
N N 0.0061 0.0033 'International Tables Vol C Tables 4.2.6.8 and 6.1.1.4'
O O 0.0106 0.0060 'International Tables Vol C Tables 4.2.6.8 and 6.1.1.4'
S S 0.1246 0.1234 'International Tables Vol C Tables 4.2.6.8 and 6.1.1.4'

loop_
_geom_angle_atom_site_label_1
_geom_angle_atom_site_label_2
_geom_angle_atom_site_label_3
_geom_angle
C2 C1 N1 114.01(15)
C2 C1 C6 121.47(17)
N1 C1 C6 124.40(17)
C3 C2 C1 119.87(17)
C3 C2 H2 120.1
C1 C2 H2 120.1
C2 C3 C4 119.41(17)
C2 C3 N2 119.22(15)
C4 C3 N2 121.36(16)
C5 C4 C3 121.14(18)
C5 C4 H4 119.4
C3 C4 H4 119.4
C4 C5 C6 121.43(17)
C4 C5 H5 119.3
C6 C5 H5 119.3
N3 C6 C5 119.70(15)
N3 C6 C1 123.69(17)
C5 C6 C1 116.55(17)
N4 C7 C8 119.31(16)
N4 C7 H7 120.3
C8 C7 H7 120.3
C9 C8 C7 124.33(18)
C9 C8 S1 112.01(14)
C7 C8 S1 123.66(14)
C8 C9 C10 110.86(19)
C8 C9 H9 124.6
C10 C9 H9 124.6
C11 C10 C9 112.19(18)
C11 C10 H10 123.9
C9 C10 H10 123.9
C10 C11 S1 113.08(15)
C10 C11 H11 123.5
S1 C11 H11 123.5
O1 N1 O2 118.16(16)
O1 N1 C1 117.89(14)
O2 N1 C1 123.94(16)
O4 N2 O3 123.26(17)
O4 N2 C3 117.21(15)
O3 N2 C3 119.53(16)
C6 N3 N4 119.65(16)
C6 N3 H1 117.6(14)
N4 N3 H1 122.8(14)
C7 N4 N3 114.87(15)
C8 S1 C11 91.85(11)

loop_
_geom_bond_atom_site_label_1
_geom_bond_atom_site_label_2
_geom_bond_distance
C1 C2 1.388(3)
C1 N1 1.389(2)
C1 C6 1.417(2)
C2 C3 1.365(3)
C2 H2 0.9300
C3 C4 1.404(2)
C3 N2 1.447(2)
C4 C5 1.350(3)
C4 H4 0.9300
C5 C6 1.406(3)
C5 H5 0.9300
C6 N3 1.357(2)
C7 N4 1.302(2)
C7 C8 1.442(2)
C7 H7 0.9300
C8 C9 1.396(3)
C8 S1 1.692(2)
C9 C10 1.426(3)
C9 H9 0.9300
C10 C11 1.351(3)
C10 H10 0.9300
C11 S1 1.696(2)
C11 H11 0.9300
N1 O1 1.188(2)
N1 O2 1.1983(19)
N2 O4 1.199(2)
N2 O3 1.199(2)
N3 N4 1.377(2)
N3 H1 0.87(2)

loop_
_geom_hbond_atom_site_label_D
_geom_hbond_atom_site_label_H
_geom_hbond_atom_site_label_A
_geom_hbond_site_symmetry_A
_geom_hbond_distance_DH
_geom_hbond_distance_HA
_geom_hbond_distance_DA
_geom_hbond_angle_DHA
N3 H1 O1 3_665 0.87(2) 2.57(2) 3.338(2) 148.2(19)
N3 H1 O1 . 0.87(2) 2.01(2) 2.630(2) 127.4(19)

loop_
_geom_torsion_atom_site_label_1
_geom_torsion_atom_site_label_2
_geom_torsion_atom_site_label_3
_geom_torsion_atom_site_label_4
_geom_torsion
N1 C1 C2 C3 180.00(18)
C6 C1 C2 C3 -3.8(3)
C1 C2 C3 C4 1.3(3)
C1 C2 C3 N2 -178.99(18)
C2 C3 C4 C5 0.6(3)
N2 C3 C4 C5 -179.16(18)
C3 C4 C5 C6 0.1(3)
C4 C5 C6 N3 -179.66(19)
C4 C5 C6 C1 -2.5(3)
C2 C1 C6 N3 -178.60(18)
N1 C1 C6 N3 -2.8(3)
C2 C1 C6 C5 4.3(3)
N1 C1 C6 C5 -179.88(19)
N4 C7 C8 C9 177.13(19)
N4 C7 C8 S1 -2.5(3)
C7 C8 C9 C10 -178.8(2)
S1 C8 C9 C10 0.8(2)
C8 C9 C10 C11 -0.6(3)
C9 C10 C11 S1 0.1(3)
C2 C1 N1 O1 177.51(19)
C6 C1 N1 O1 1.5(3)
C2 C1 N1 O2 -3.3(3)
C6 C1 N1 O2 -179.4(2)
C2 C3 N2 O4 -176.10(19)
C4 C3 N2 O4 3.6(3)
C2 C3 N2 O3 3.1(3)
C4 C3 N2 O3 -177.21(19)
C5 C6 N3 N4 0.2(3)
C1 C6 N3 N4 -176.76(17)
C8 C7 N4 N3 -178.20(17)
C6 N3 N4 C7 -173.88(18)
C9 C8 S1 C11 -0.66(18)
C7 C8 S1 C11 179.01(19)
C10 C11 S1 C8 0.3(2)

loop_
_cod_related_entry_id
_cod_related_entry_database
_cod_related_entry_code
1 ChemSpider 7837471
